data_2020363
loop_
_publ_author_name
'Rosseinsky, M.J.'
'Prassides, K.'

_publ_section_title
;
 Time-of-flight powder neutron diffraction study of the structure
 ofBa2PbO4
;
_journal_name_full 'Acta Crystallographica C (39,1983-)'
_journal_page_first 2519
_journal_page_last 2522
_journal_volume 47
_journal_year 1991
_chemical_formula_sum 'Ba2 O4 Pb'
_chemical_name_systematic 'Ba2 Pb O4'
_space_group_IT_number 139
_symmetry_space_group_name_Hall '-I 4 2'
_symmetry_space_group_name_H-M 'I 4/m m m'
_cell_angle_alpha 90
_cell_angle_beta 90
_cell_angle_gamma 90
_cell_formula_units_Z 2
_cell_length_a 4.2965
_cell_length_b 4.2965
_cell_length_c 13.2285
_cell_volume 244.197
_citation_journal_id_ASTM ACSCEE
_cod_data_source_file Rosseinsky_ACSCEE_1991_1597.cif
_cod_data_source_block Ba2O4Pb1
_cod_original_formula_sum 'Ba2 O4 Pb1'
_cod_database_code 2020363

loop_
_symmetry_equiv_pos_as_xyz
x,y,z
-y,x,z
-x,-y,z
y,-x,z
x,-y,-z
y,x,-z
-x,y,-z
-y,-x,-z
-x,-y,-z
y,-x,-z
x,y,-z
-y,x,-z
-x,y,z
-y,-x,z
x,-y,z
y,x,z
x+1/2,y+1/2,z+1/2
-y+1/2,x+1/2,z+1/2
-x+1/2,-y+1/2,z+1/2
y+1/2,-x+1/2,z+1/2
x+1/2,-y+1/2,-z+1/2
y+1/2,x+1/2,-z+1/2
-x+1/2,y+1/2,-z+1/2
-y+1/2,-x+1/2,-z+1/2
-x+1/2,-y+1/2,-z+1/2
y+1/2,-x+1/2,-z+1/2
x+1/2,y+1/2,-z+1/2
-y+1/2,x+1/2,-z+1/2
-x+1/2,y+1/2,z+1/2
-y+1/2,-x+1/2,z+1/2
x+1/2,-y+1/2,z+1/2
y+1/2,x+1/2,z+1/2

loop_
_atom_site_label
_atom_site_type_symbol
_atom_site_fract_x
_atom_site_fract_y
_atom_site_fract_z
_atom_site_occupancy
_atom_site_U_iso_or_equiv
O2 O-2 0 0.5 0 1 0.0
Pb1 Pb+4 0 0 0 1 0.0
Ba1 Ba+2 0 0 0.3554 1 0.0
O1 O-2 0 0 0.1619 1 0.0
